data_7107682
loop_
_publ_author_name
'Wei-Min Ching'
'Chen-Hsiung Hung'

_publ_section_title
;
 Interior Aliphatic C-H Bond Activation on Iron(II) N-Confused Porphyrin
 through Synergistic Nitric Oxide Binding and Iron Oxidation
;
_journal_name_full Chem.Commun.
_journal_page_first 4989
_journal_paper_doi 10.1039/c2cc31053h
_journal_volume 48
_journal_year 2012
_chemical_formula_sum 'C46 H32 Cl2 Fe N5 O'
_chemical_formula_weight 797.52
_chemical_name_systematic
;
?
;
_space_group_IT_number 2
_symmetry_cell_setting triclinic
_symmetry_space_group_name_Hall '-P 1'
_symmetry_space_group_name_H-M 'P -1'
_atom_sites_solution_hydrogens geom
_atom_sites_solution_primary direct
_atom_sites_solution_secondary difmap
_audit_creation_method SHELXL-97
_cell_angle_alpha 64.680(5)
_cell_angle_beta 86.090(6)
_cell_angle_gamma 65.569(5)
_cell_formula_units_Z 2
_cell_length_a 11.7119(11)
_cell_length_b 12.9672(10)
_cell_length_c 14.6335(11)
_cell_measurement_reflns_used 697
_cell_measurement_temperature 150(2)
_cell_measurement_theta_max 18.19
_cell_measurement_theta_min 2.63
_cell_volume 1813.0(3)
_computing_cell_refinement 'Bruker SMART'
_computing_data_collection 'Bruker SMART'
_computing_data_reduction 'Bruker SAINT'
_computing_molecular_graphics 'Bruker SHELXTL'
_computing_publication_material 'Bruker SHELXTL'
_computing_structure_refinement 'SHELXL-97 (Sheldrick, 1997)'
_computing_structure_solution 'SHELXS-97 (Sheldrick, 1990)'
_diffrn_ambient_temperature 150(2)
_diffrn_measured_fraction_theta_full 0.957
_diffrn_measured_fraction_theta_max 0.957
_diffrn_measurement_device_type 'CCD area detector'
_diffrn_measurement_method 'phi and omega scans'
_diffrn_radiation_monochromator graphite
_diffrn_radiation_source 'fine-focus sealed tube'
_diffrn_radiation_type MoK\a
_diffrn_radiation_wavelength 0.71073
_diffrn_reflns_av_R_equivalents 0.0770
_diffrn_reflns_av_sigmaI/netI 0.1786
_diffrn_reflns_limit_h_max 13
_diffrn_reflns_limit_h_min -14
_diffrn_reflns_limit_k_max 15
_diffrn_reflns_limit_k_min -13
_diffrn_reflns_limit_l_max 17
_diffrn_reflns_limit_l_min -17
_diffrn_reflns_number 11569
_diffrn_reflns_theta_full 25.28
_diffrn_reflns_theta_max 25.28
_diffrn_reflns_theta_min 1.55
_exptl_absorpt_coefficient_mu 0.610
_exptl_absorpt_correction_T_max 0.9529
_exptl_absorpt_correction_T_min 0.9416
_exptl_absorpt_correction_type empirical
_exptl_absorpt_process_details SADABS
_exptl_crystal_colour Brown
_exptl_crystal_density_diffrn 1.461
_exptl_crystal_density_meas 0
_exptl_crystal_density_method 'not measured'
_exptl_crystal_description Block
_exptl_crystal_F_000 822
_exptl_crystal_size_max 0.10
_exptl_crystal_size_mid 0.08
_exptl_crystal_size_min 0.08
_refine_diff_density_max 0.673
_refine_diff_density_min -0.613
_refine_diff_density_rms 0.115
_refine_ls_extinction_method none
_refine_ls_goodness_of_fit_ref 0.934
_refine_ls_hydrogen_treatment mixed
_refine_ls_matrix_type full
_refine_ls_number_parameters 514
_refine_ls_number_reflns 6304
_refine_ls_number_restraints 0
_refine_ls_restrained_S_all 0.934
_refine_ls_R_factor_all 0.1688
_refine_ls_R_factor_gt 0.0744
_refine_ls_shift/su_max 0.001
_refine_ls_shift/su_mean 0.000
_refine_ls_structure_factor_coef Fsqd
_refine_ls_weighting_details 'calc w=1/[\s^2^(Fo^2^)+(0.0974P)^2^+0.0000P] where P=(Fo^2^+2Fc^2^)/3'
_refine_ls_weighting_scheme calc
_refine_ls_wR_factor_gt 0.1605
_refine_ls_wR_factor_ref 0.2157
_reflns_number_gt 3009
_reflns_number_total 6304
_reflns_threshold_expression >2sigma(I)
_cod_data_source_file c2cc31053h.txt
_cod_data_source_block i11526p2_FeCTPPCH3NO_cmpd3
_cod_original_sg_symbol_H-M P-1
_cod_database_code 7107682

loop_
_symmetry_equiv_pos_as_xyz
'x, y, z'
'-x, -y, -z'

loop_
_atom_site_label
_atom_site_type_symbol
_atom_site_fract_x
_atom_site_fract_y
_atom_site_fract_z
_atom_site_U_iso_or_equiv
_atom_site_adp_type
_atom_site_occupancy
_atom_site_symmetry_multiplicity
_atom_site_calc_flag
_atom_site_refinement_flags
_atom_site_disorder_assembly
_atom_site_disorder_group
Fe1 Fe 0.71107(9) 0.94577(9) 0.62658(7) 0.0246(3) Uani 1 1 d . A 1
O1 O 0.9555(6) 0.8649(5) 0.7084(5) 0.073(2) Uani 1 1 d . A 1
N1 N 0.9457(6) 0.5772(6) 0.7411(5) 0.0332(17) Uani 0.50 1 d P A 1
N2 N 0.6212(5) 0.8803(5) 0.7464(4) 0.0240(14) Uani 1 1 d . A 1
N3 N 0.5775(5) 1.1210(5) 0.5889(4) 0.0244(13) Uani 1 1 d . A 1
N4 N 0.7552(5) 1.0062(5) 0.4833(4) 0.0247(14) Uani 1 1 d . A 1
N5 N 0.8446(6) 0.9167(5) 0.6882(4) 0.0318(15) Uani 1 1 d . A 1
N1A N 0.9906(7) 0.6198(6) 0.6535(5) 0.0344(18) Uani 0.50 1 d P B 2
C1 C 0.7834(6) 0.7683(6) 0.6306(5) 0.0233(16) Uani 1 1 d . A 1
C2 C 0.8226(6) 0.6639(6) 0.7342(5) 0.0240(16) Uani 1 1 d . A 1
C3 C 0.7533(7) 0.6516(6) 0.8148(5) 0.0284(17) Uani 1 1 d . A 1
C4 C 0.6456(7) 0.7559(6) 0.8135(5) 0.0261(17) Uani 1 1 d . A 1
C5 C 0.5547(7) 0.7509(6) 0.8819(5) 0.0282(17) Uani 1 1 d . A 1
H5 H 0.5519 0.6768 0.9340 0.034 Uiso 1 1 calc R A 1
C6 C 0.4728(6) 0.8706(6) 0.8594(5) 0.0276(17) Uani 1 1 d . A 1
H6 H 0.4005 0.8970 0.8917 0.033 Uiso 1 1 calc R A 1
C7 C 0.5156(7) 0.9507(6) 0.7771(5) 0.0270(17) Uani 1 1 d . A 1
C8 C 0.4605(6) 1.0825(6) 0.7360(5) 0.0252(17) Uani 1 1 d . A 1
C9 C 0.4936(6) 1.1590(6) 0.6514(5) 0.0216(16) Uani 1 1 d . A 1
C10 C 0.4398(6) 1.2947(6) 0.6085(5) 0.0267(17) Uani 1 1 d . A 1
H10 H 0.3804 1.3451 0.6369 0.032 Uiso 1 1 calc R A 1
C11 C 0.4877(6) 1.3376(6) 0.5221(5) 0.0243(16) Uani 1 1 d . A 1
H11 H 0.4694 1.4231 0.4781 0.029 Uiso 1 1 calc R A 1
C12 C 0.5714(6) 1.2296(6) 0.5089(5) 0.0255(17) Uani 1 1 d . A 1
C13 C 0.6305(6) 1.2353(6) 0.4213(5) 0.0241(16) Uani 1 1 d . A 1
C14 C 0.7100(7) 1.1278(6) 0.4095(5) 0.0263(17) Uani 1 1 d . A 1
C15 C 0.7577(7) 1.1338(6) 0.3154(5) 0.0300(18) Uani 1 1 d . A 1
H15 H 0.7369 1.2072 0.2524 0.036 Uiso 1 1 calc R A 1
C16 C 0.8378(7) 1.0151(6) 0.3341(5) 0.0297(18) Uani 1 1 d . A 1
H16 H 0.8858 0.9886 0.2869 0.036 Uiso 1 1 calc R A 1
C17 C 0.8372(6) 0.9365(6) 0.4379(5) 0.0253(17) Uani 1 1 d . A 1
C18 C 0.9180(6) 0.8077(6) 0.4878(5) 0.0252(17) Uani 1 1 d . A 1
C19 C 0.8987(7) 0.7346(6) 0.5843(5) 0.0277(17) Uani 1 1 d . A 1
C20 C 0.9906(7) 0.6198(6) 0.6535(5) 0.0344(18) Uani 0.50 1 d P A 1
H20 H 1.064(14) 0.596(14) 0.648(11) 0.041 Uiso 0.50 1 d P C 1
C21 C 0.7925(7) 0.5260(6) 0.9059(5) 0.0273(17) Uani 1 1 d . A 1
C22 C 0.8134(7) 0.5132(6) 1.0017(5) 0.037(2) Uani 1 1 d . A 1
H22 H 0.8008 0.5845 1.0120 0.045 Uiso 1 1 calc R A 1
C23 C 0.8537(8) 0.3934(7) 1.0848(6) 0.045(2) Uani 1 1 d . A 1
H23 H 0.8686 0.3841 1.1515 0.054 Uiso 1 1 calc R A 1
C24 C 0.8720(7) 0.2897(6) 1.0713(5) 0.035(2) Uani 1 1 d . A 1
H24 H 0.8984 0.2092 1.1282 0.043 Uiso 1 1 calc R A 1
C25 C 0.8519(6) 0.3035(6) 0.9754(5) 0.0283(17) Uani 1 1 d . A 1
H25 H 0.8640 0.2323 0.9651 0.034 Uiso 1 1 calc R A 1
C26 C 0.8139(6) 0.4206(6) 0.8929(5) 0.0269(17) Uani 1 1 d . A 1
H26 H 0.8023 0.4287 0.8261 0.032 Uiso 1 1 calc R A 1
C27 C 0.3582(6) 1.1410(6) 0.7897(5) 0.0249(17) Uani 1 1 d . A 1
C28 C 0.3887(6) 1.1278(6) 0.8854(5) 0.0231(16) Uani 1 1 d . A 1
H28 H 0.4741 1.0817 0.9167 0.028 Uiso 1 1 calc R A 1
C29 C 0.2952(7) 1.1813(6) 0.9351(5) 0.0311(18) Uani 1 1 d . A 1
H29 H 0.3164 1.1723 1.0005 0.037 Uiso 1 1 calc R A 1
C30 C 0.1704(7) 1.2482(6) 0.8897(5) 0.0329(19) Uani 1 1 d . A 1
H30 H 0.1055 1.2849 0.9237 0.039 Uiso 1 1 calc R A 1
C31 C 0.1422(7) 1.2607(6) 0.7952(6) 0.0325(18) Uani 1 1 d . A 1
H31 H 0.0567 1.3067 0.7638 0.039 Uiso 1 1 calc R A 1
C32 C 0.2335(6) 1.2089(6) 0.7452(5) 0.0283(17) Uani 1 1 d . A 1
H32 H 0.2115 1.2195 0.6795 0.034 Uiso 1 1 calc R A 1
C33 C 0.6088(7) 1.3605(6) 0.3367(5) 0.0253(17) Uani 1 1 d . A 1
C34 C 0.5059(7) 1.4238(6) 0.2601(5) 0.0328(18) Uani 1 1 d . A 1
H34 H 0.4479 1.3887 0.2634 0.039 Uiso 1 1 calc R A 1
C35 C 0.4894(7) 1.5374(6) 0.1799(5) 0.0327(18) Uani 1 1 d . A 1
H35 H 0.4186 1.5820 0.1286 0.039 Uiso 1 1 calc R A 1
C36 C 0.5745(7) 1.5857(6) 0.1740(5) 0.0286(17) Uani 1 1 d . A 1
H36 H 0.5634 1.6627 0.1172 0.034 Uiso 1 1 calc R A 1
C37 C 0.6751(7) 1.5265(6) 0.2475(5) 0.0311(18) Uani 1 1 d . A 1
H37 H 0.7325 1.5625 0.2430 0.037 Uiso 1 1 calc R A 1
C38 C 0.6923(7) 1.4125(7) 0.3291(5) 0.0343(19) Uani 1 1 d . A 1
H38 H 0.7627 1.3698 0.3804 0.041 Uiso 1 1 calc R A 1
C39 C 1.0297(7) 0.7516(6) 0.4416(5) 0.0292(18) Uani 1 1 d . A 1
C40 C 1.0535(7) 0.6401(6) 0.4360(5) 0.0321(18) Uani 1 1 d . A 1
H40 H 0.9988 0.5995 0.4613 0.039 Uiso 1 1 calc R A 1
C41 C 1.1587(7) 0.5892(6) 0.3928(5) 0.036(2) Uani 1 1 d . A 1
H41 H 1.1748 0.5138 0.3879 0.043 Uiso 1 1 calc R A 1
C42 C 1.2394(7) 0.6449(6) 0.3572(5) 0.0322(18) Uani 1 1 d . A 1
H42 H 1.3108 0.6086 0.3278 0.039 Uiso 1 1 calc R A 1
C43 C 1.2163(7) 0.7537(6) 0.3641(5) 0.0343(19) Uani 1 1 d . A 1
H43 H 1.2722 0.7928 0.3398 0.041 Uiso 1 1 calc R A 1
C44 C 1.1122(6) 0.8069(6) 0.4063(5) 0.0274(17) Uani 1 1 d . A 1
H44 H 1.0973 0.8822 0.4109 0.033 Uiso 1 1 calc R A 1
C45 C 0.6617(7) 0.7957(8) 0.5736(6) 0.0318(19) Uani 1 1 d . A 1
C46 C 0.1346(7) 0.9916(7) 0.1079(7) 0.049(2) Uani 1 1 d . D 1
H46A H 0.1091 1.0673 0.0413 0.059 Uiso 1 1 calc R D 1
H46B H 0.1436 1.0166 0.1612 0.059 Uiso 1 1 calc R D 1
C20A C 0.9457(6) 0.5772(6) 0.7411(5) 0.0332(17) Uani 0.50 1 d P B 2
H20A H 0.998(13) 0.501(12) 0.813(10) 0.040 Uiso 0.50 1 d P E 2
Cl1 Cl 0.0156(2) 0.93661(19) 0.13243(15) 0.0487(6) Uani 1 1 d . D 1
Cl2 Cl 0.2812(2) 0.8760(2) 0.10593(17) 0.0542(6) Uani 1 1 d . D 1
H51 H 0.647(5) 0.864(5) 0.506(5) 0.015(16) Uiso 1 1 d . F 1
H50 H 0.666(7) 0.728(7) 0.561(5) 0.05(2) Uiso 1 1 d . G 1
H52 H 0.577(6) 0.820(6) 0.609(5) 0.030(18) Uiso 1 1 d . H 1

loop_
_atom_site_aniso_label
_atom_site_aniso_U_11
_atom_site_aniso_U_22
_atom_site_aniso_U_33
_atom_site_aniso_U_23
_atom_site_aniso_U_13
_atom_site_aniso_U_12
Fe1 0.0242(6) 0.0176(5) 0.0259(6) -0.0081(5) 0.0031(4) -0.0050(4)
O1 0.044(4) 0.041(4) 0.120(6) -0.032(4) -0.034(4) -0.002(3)
N1 0.031(4) 0.027(4) 0.030(4) -0.010(3) 0.007(3) -0.005(3)
N2 0.025(3) 0.017(3) 0.021(3) -0.005(3) -0.001(3) -0.004(3)
N3 0.020(3) 0.020(3) 0.023(3) -0.004(3) 0.001(3) -0.006(3)
N4 0.028(3) 0.011(3) 0.025(3) -0.002(3) 0.003(3) -0.005(2)
N5 0.025(4) 0.028(3) 0.035(4) -0.010(3) -0.003(3) -0.008(3)
N1A 0.032(4) 0.032(4) 0.032(4) -0.014(3) 0.004(4) -0.007(4)
C1 0.027(4) 0.019(4) 0.020(4) -0.008(3) 0.008(3) -0.006(3)
C2 0.029(4) 0.017(4) 0.025(4) -0.009(3) 0.010(3) -0.009(3)
C3 0.027(4) 0.020(4) 0.032(4) -0.009(3) -0.007(3) -0.004(3)
C4 0.033(4) 0.020(4) 0.024(4) -0.011(3) -0.003(3) -0.008(3)
C5 0.034(4) 0.026(4) 0.022(4) -0.010(3) 0.005(3) -0.011(3)
C6 0.022(4) 0.029(4) 0.031(4) -0.016(4) 0.005(3) -0.007(3)
C7 0.029(4) 0.023(4) 0.031(4) -0.015(3) 0.003(3) -0.010(3)
C8 0.027(4) 0.020(4) 0.022(4) -0.009(3) -0.002(3) -0.004(3)
C9 0.017(4) 0.025(4) 0.017(4) -0.005(3) 0.000(3) -0.008(3)
C10 0.027(4) 0.019(4) 0.029(4) -0.010(3) 0.006(3) -0.006(3)
C11 0.032(4) 0.014(3) 0.015(4) 0.001(3) 0.003(3) -0.007(3)
C12 0.025(4) 0.017(4) 0.026(4) -0.006(3) -0.002(3) -0.004(3)
C13 0.024(4) 0.014(3) 0.027(4) -0.006(3) -0.003(3) -0.004(3)
C14 0.032(4) 0.019(4) 0.025(4) -0.009(3) 0.001(3) -0.009(3)
C15 0.030(4) 0.026(4) 0.028(4) -0.010(3) 0.005(3) -0.008(3)
C16 0.032(4) 0.025(4) 0.029(4) -0.012(4) 0.006(3) -0.009(3)
C17 0.026(4) 0.019(4) 0.026(4) -0.010(3) 0.003(3) -0.005(3)
C18 0.027(4) 0.013(3) 0.025(4) -0.004(3) 0.002(3) -0.002(3)
C19 0.030(4) 0.019(4) 0.036(5) -0.014(4) 0.004(4) -0.011(3)
C20 0.032(4) 0.032(4) 0.032(4) -0.014(3) 0.004(4) -0.007(4)
C21 0.034(4) 0.014(4) 0.023(4) -0.003(3) 0.003(3) -0.006(3)
C22 0.053(5) 0.020(4) 0.033(5) -0.014(4) 0.002(4) -0.009(4)
C23 0.063(6) 0.030(4) 0.022(4) -0.008(4) 0.004(4) -0.004(4)
C24 0.038(5) 0.020(4) 0.026(4) 0.000(3) 0.010(4) -0.003(3)
C25 0.031(4) 0.013(3) 0.037(5) -0.010(3) 0.007(4) -0.007(3)
C26 0.023(4) 0.025(4) 0.031(4) -0.013(4) 0.008(3) -0.008(3)
C27 0.030(4) 0.017(3) 0.025(4) -0.010(3) 0.010(3) -0.007(3)
C28 0.025(4) 0.016(3) 0.022(4) -0.004(3) 0.008(3) -0.009(3)
C29 0.038(5) 0.021(4) 0.029(4) -0.009(3) 0.003(4) -0.009(3)
C30 0.032(5) 0.024(4) 0.041(5) -0.016(4) 0.009(4) -0.009(3)
C31 0.016(4) 0.033(4) 0.046(5) -0.020(4) 0.000(4) -0.004(3)
C32 0.024(4) 0.025(4) 0.036(4) -0.015(4) 0.005(3) -0.008(3)
C33 0.031(4) 0.015(4) 0.024(4) -0.008(3) 0.012(3) -0.006(3)
C34 0.025(4) 0.028(4) 0.042(5) -0.012(4) 0.006(4) -0.012(3)
C35 0.029(4) 0.026(4) 0.030(4) -0.005(4) 0.001(3) -0.008(3)
C36 0.030(4) 0.014(4) 0.032(4) -0.005(3) 0.008(4) -0.008(3)
C37 0.036(5) 0.028(4) 0.034(4) -0.012(4) 0.007(4) -0.019(4)
C38 0.038(5) 0.036(5) 0.034(5) -0.018(4) 0.009(4) -0.019(4)
C39 0.029(4) 0.018(4) 0.023(4) -0.004(3) 0.000(3) 0.000(3)
C40 0.030(4) 0.019(4) 0.040(5) -0.011(4) 0.004(4) -0.006(3)
C41 0.036(5) 0.020(4) 0.034(5) -0.009(4) 0.000(4) 0.001(4)
C42 0.025(4) 0.030(4) 0.030(4) -0.013(4) 0.000(3) -0.002(3)
C43 0.034(5) 0.033(4) 0.023(4) -0.006(4) -0.005(3) -0.008(4)
C44 0.026(4) 0.022(4) 0.025(4) -0.007(3) 0.000(3) -0.005(3)
C45 0.031(5) 0.027(4) 0.024(5) -0.006(4) -0.006(4) -0.004(4)
C46 0.045(6) 0.036(5) 0.063(6) -0.022(5) 0.004(5) -0.014(4)
C20A 0.031(4) 0.027(4) 0.030(4) -0.010(3) 0.007(3) -0.005(3)
Cl1 0.0449(13) 0.0502(13) 0.0453(13) -0.0221(11) 0.0092(10) -0.0146(10)
Cl2 0.0467(14) 0.0496(13) 0.0637(15) -0.0274(12) 0.0164(12) -0.0171(11)

loop_
_atom_type_symbol
_atom_type_description
_atom_type_scat_dispersion_real
_atom_type_scat_dispersion_imag
_atom_type_scat_source
C C 0.0033 0.0016 'International Tables Vol C Tables 4.2.6.8 and 6.1.1.4'
H H 0.0000 0.0000 'International Tables Vol C Tables 4.2.6.8 and 6.1.1.4'
N N 0.0061 0.0033 'International Tables Vol C Tables 4.2.6.8 and 6.1.1.4'
O O 0.0106 0.0060 'International Tables Vol C Tables 4.2.6.8 and 6.1.1.4'
Fe Fe 0.3463 0.8444 'International Tables Vol C Tables 4.2.6.8 and 6.1.1.4'
Cl Cl 0.1484 0.1585 'International Tables Vol C Tables 4.2.6.8 and 6.1.1.4'

loop_
_geom_angle_atom_site_label_1
_geom_angle_atom_site_label_2
_geom_angle_atom_site_label_3
_geom_angle
N5 Fe1 N3 112.3(2)
N5 Fe1 N4 98.5(3)
N3 Fe1 N4 88.7(2)
N5 Fe1 N2 100.5(3)
N3 Fe1 N2 89.1(2)
N4 Fe1 N2 160.2(2)
N5 Fe1 C1 93.5(3)
N3 Fe1 C1 154.2(2)
N4 Fe1 C1 86.5(2)
N2 Fe1 C1 87.0(2)
C2 N1 H20A 122(7)
C7 N2 C4 103.6(6)
C7 N2 Fe1 127.2(4)
C4 N2 Fe1 129.2(4)
C12 N3 C9 105.8(5)
C12 N3 Fe1 126.5(4)
C9 N3 Fe1 125.9(4)
C14 N4 C17 104.5(6)
C14 N4 Fe1 127.0(4)
C17 N4 Fe1 128.5(4)
O1 N5 Fe1 150.5(6)
C19 C1 C2 101.5(5)
C19 C1 C45 117.2(6)
C2 C1 C45 116.2(6)
C19 C1 Fe1 115.4(5)
C2 C1 Fe1 114.1(4)
C45 C1 Fe1 93.3(4)
C3 C2 N1 123.4(6)
C3 C2 C1 127.1(6)
N1 C2 C1 109.5(6)
C2 C3 C4 120.9(6)
C2 C3 C21 119.9(6)
C4 C3 C21 119.2(7)
N2 C4 C3 122.7(7)
N2 C4 C5 111.3(6)
C3 C4 C5 125.9(6)
C6 C5 C4 107.3(6)
C6 C5 H5 126.3
C4 C5 H5 126.3
C5 C6 C7 106.8(6)
C5 C6 H6 126.6
C7 C6 H6 126.6
N2 C7 C8 124.5(7)
N2 C7 C6 111.0(6)
C8 C7 C6 124.5(6)
C9 C8 C7 124.3(6)
C9 C8 C27 119.2(6)
C7 C8 C27 116.6(6)
C8 C9 N3 126.2(6)
C8 C9 C10 125.3(6)
N3 C9 C10 108.4(6)
C11 C10 C9 108.5(6)
C11 C10 H10 125.8
C9 C10 H10 125.8
C10 C11 C12 106.4(6)
C10 C11 H11 126.8
C12 C11 H11 126.8
N3 C12 C13 124.9(6)
N3 C12 C11 110.8(6)
C13 C12 C11 124.0(6)
C14 C13 C12 122.8(6)
C14 C13 C33 117.8(6)
C12 C13 C33 119.4(5)
N4 C14 C13 126.2(6)
N4 C14 C15 111.2(6)
C13 C14 C15 122.6(6)
C16 C15 C14 106.3(6)
C16 C15 H15 126.9
C14 C15 H15 126.9
C15 C16 C17 107.2(6)
C15 C16 H16 126.4
C17 C16 H16 126.4
N4 C17 C18 125.4(6)
N4 C17 C16 110.8(5)
C18 C17 C16 123.7(6)
C19 C18 C17 119.5(6)
C19 C18 C39 120.1(6)
C17 C18 C39 120.2(6)
C18 C19 C1 125.9(6)
C22 C21 C26 119.2(6)
C22 C21 C3 120.9(6)
C26 C21 C3 119.8(6)
C21 C22 C23 119.2(7)
C21 C22 H22 120.4
C23 C22 H22 120.4
C24 C23 C22 121.1(7)
C24 C23 H23 119.4
C22 C23 H23 119.4
C25 C24 C23 119.1(7)
C25 C24 H24 120.4
C23 C24 H24 120.4
C24 C25 C26 120.2(6)
C24 C25 H25 119.9
C26 C25 H25 119.9
C21 C26 C25 121.0(7)
C21 C26 H26 119.5
C25 C26 H26 119.5
C32 C27 C28 119.0(6)
C32 C27 C8 121.1(6)
C28 C27 C8 119.9(6)
C29 C28 C27 120.2(7)
C29 C28 H28 119.9
C27 C28 H28 119.9
C28 C29 C30 120.0(7)
C28 C29 H29 120.0
C30 C29 H29 120.0
C31 C30 C29 119.0(7)
C31 C30 H30 120.5
C29 C30 H30 120.5
C32 C31 C30 121.5(7)
C32 C31 H31 119.2
C30 C31 H31 119.2
C31 C32 C27 120.3(7)
C31 C32 H32 119.9
C27 C32 H32 119.9
C38 C33 C34 119.0(6)
C38 C33 C13 121.0(6)
C34 C33 C13 119.9(6)
C35 C34 C33 119.5(7)
C35 C34 H34 120.3
C33 C34 H34 120.3
C36 C35 C34 120.1(7)
C36 C35 H35 120.0
C34 C35 H35 120.0
C35 C36 C37 121.7(7)
C35 C36 H36 119.2
C37 C36 H36 119.2
C36 C37 C38 118.8(7)
C36 C37 H37 120.6
C38 C37 H37 120.6
C33 C38 C37 120.9(7)
C33 C38 H38 119.5
C37 C38 H38 119.5
C44 C39 C40 119.3(7)
C44 C39 C18 120.9(6)
C40 C39 C18 119.7(7)
C41 C40 C39 118.8(7)
C41 C40 H40 120.6
C39 C40 H40 120.6
C42 C41 C40 121.7(7)
C42 C41 H41 119.2
C40 C41 H41 119.2
C41 C42 C43 119.2(7)
C41 C42 H42 120.4
C43 C42 H42 120.4
C42 C43 C44 120.5(8)
C42 C43 H43 119.8
C44 C43 H43 119.8
C39 C44 C43 120.6(6)
C39 C44 H44 119.7
C43 C44 H44 119.7
C1 C45 H51 109(4)
C1 C45 H50 114(4)
H51 C45 H50 103(5)
C1 C45 H52 117(3)
H51 C45 H52 108(5)
H50 C45 H52 105(6)
Cl2 C46 Cl1 111.8(4)
Cl2 C46 H46A 109.3
Cl1 C46 H46A 109.3
Cl2 C46 H46B 109.3
Cl1 C46 H46B 109.3
H46A C46 H46B 107.9

loop_
_geom_bond_atom_site_label_1
_geom_bond_atom_site_label_2
_geom_bond_distance
Fe1 N5 1.678(6)
Fe1 N3 2.005(5)
Fe1 N4 2.015(6)
Fe1 N2 2.029(6)
Fe1 C1 2.072(6)
O1 N5 1.177(7)
N1 C2 1.390(8)
N1 H20A 1.08(13)
N2 C7 1.381(8)
N2 C4 1.396(8)
N3 C12 1.370(8)
N3 C9 1.380(8)
N4 C14 1.365(8)
N4 C17 1.374(8)
N1A H20 0.80(15)
C1 C19 1.454(9)
C1 C2 1.472(9)
C1 C45 1.530(10)
C2 C3 1.376(9)
C3 C4 1.410(9)
C3 C21 1.499(9)
C4 C5 1.413(9)
C5 C6 1.346(8)
C5 H5 0.9500
C6 C7 1.435(10)
C6 H6 0.9500
C7 C8 1.400(8)
C8 C9 1.368(9)
C8 C27 1.503(9)
C9 C10 1.442(8)
C10 C11 1.335(9)
C10 H10 0.9500
C11 C12 1.425(8)
C11 H11 0.9500
C12 C13 1.402(9)
C13 C14 1.397(8)
C13 C33 1.489(9)
C14 C15 1.433(9)
C15 C16 1.343(9)
C15 H15 0.9500
C16 C17 1.423(9)
C16 H16 0.9500
C17 C18 1.401(8)
C18 C19 1.391(9)
C18 C39 1.486(9)
C21 C22 1.366(9)
C21 C26 1.379(9)
C22 C23 1.404(9)
C22 H22 0.9500
C23 C24 1.369(10)
C23 H23 0.9500
C24 C25 1.362(9)
C24 H24 0.9500
C25 C26 1.381(9)
C25 H25 0.9500
C26 H26 0.9500
C27 C32 1.381(9)
C27 C28 1.390(9)
C28 C29 1.380(9)
C28 H28 0.9500
C29 C30 1.386(9)
C29 H29 0.9500
C30 C31 1.370(9)
C30 H30 0.9500
C31 C32 1.360(9)
C31 H31 0.9500
C32 H32 0.9500
C33 C38 1.374(10)
C33 C34 1.400(9)
C34 C35 1.379(9)
C34 H34 0.9500
C35 C36 1.360(10)
C35 H35 0.9500
C36 C37 1.361(9)
C36 H36 0.9500
C37 C38 1.389(9)
C37 H37 0.9500
C38 H38 0.9500
C39 C44 1.379(10)
C39 C40 1.394(9)
C40 C41 1.390(9)
C40 H40 0.9500
C41 C42 1.364(10)
C41 H41 0.9500
C42 C43 1.371(9)
C42 H42 0.9500
C43 C44 1.382(9)
C43 H43 0.9500
C44 H44 0.9500
C45 H51 0.97(6)
C45 H50 0.95(7)
C45 H52 1.08(7)
C46 Cl2 1.760(8)
C46 Cl1 1.765(9)
C46 H46A 0.9900
C46 H46B 0.9900
